data_7014071
loop_
_publ_author_name
'Bickley, Jamie F.'
'Copsey, May C.'
'Jeffery, John C.'
'Leedham, Angela P.'
'Russell, Christopher A.'
'Stalke, Dietmar'
'Steiner, Alexander'
'Stey, Thomas'
'Zacchini, Stefano'

_publ_section_title
;
 From the tetra(amino) phosphonium cation, [P(NHPh)4]+, to the
 tetra(imino) phosphate trianion, [P(NPh)4]3-, two-faced ligands that
 bind anions and cations.
;
_journal_issue 7
_journal_name_full 'Dalton transactions (Cambridge, England : 2003)'
_journal_page_first 989
_journal_page_last 995
_journal_paper_doi 10.1039/b400798k
_journal_year 2004
_chemical_formula_sum 'C38 H50 Li N4 O3.5 P'
_chemical_formula_weight 656.73
_chemical_name_systematic
;
?
;
_space_group_IT_number 15
_symmetry_cell_setting monoclinic
_symmetry_space_group_name_Hall '-C 2yc'
_symmetry_space_group_name_H-M 'C 1 2/c 1'
_atom_sites_solution_hydrogens geom
_atom_sites_solution_primary direct
_atom_sites_solution_secondary difmap
_audit_creation_method SHELXL-97
_cell_angle_alpha 90.00
_cell_angle_beta 94.5120(10)
_cell_angle_gamma 90.00
_cell_formula_units_Z 8
_cell_length_a 39.229(3)
_cell_length_b 9.9824(7)
_cell_length_c 18.6572(13)
_cell_measurement_temperature 150(2)
_cell_volume 7283.5(9)
_computing_structure_refinement 'SHELXL-97 (Sheldrick, 1997)'
_computing_structure_solution 'SHELXS-97 (Sheldrick, 1990)'
_diffrn_ambient_temperature 150(2)
_diffrn_measured_fraction_theta_full 0.999
_diffrn_measured_fraction_theta_max 0.999
_diffrn_measurement_device_type 'Bruker APEX CCD'
_diffrn_radiation_monochromator graphite
_diffrn_radiation_source 'fine-focus sealed tube'
_diffrn_radiation_type MoK\a
_diffrn_radiation_wavelength 0.71073
_diffrn_reflns_av_R_equivalents 0.0524
_diffrn_reflns_av_sigmaI/netI 0.0398
_diffrn_reflns_limit_h_max 28
_diffrn_reflns_limit_h_min -42
_diffrn_reflns_limit_k_max 10
_diffrn_reflns_limit_k_min -10
_diffrn_reflns_limit_l_max 20
_diffrn_reflns_limit_l_min -20
_diffrn_reflns_number 14961
_diffrn_reflns_theta_full 22.49
_diffrn_reflns_theta_max 22.49
_diffrn_reflns_theta_min 2.08
_exptl_absorpt_coefficient_mu 0.118
_exptl_absorpt_correction_type 'not applied'
_exptl_crystal_colour colourless
_exptl_crystal_density_diffrn 1.198
_exptl_crystal_density_method 'not measured'
_exptl_crystal_description prism
_exptl_crystal_F_000 2816
_exptl_crystal_size_max 0.4
_exptl_crystal_size_mid 0.3
_exptl_crystal_size_min 0.3
_refine_diff_density_max 0.381
_refine_diff_density_min -0.302
_refine_diff_density_rms 0.045
_refine_ls_extinction_method none
_refine_ls_goodness_of_fit_ref 1.057
_refine_ls_hydrogen_treatment mixed
_refine_ls_matrix_type full
_refine_ls_number_parameters 428
_refine_ls_number_reflns 4754
_refine_ls_number_restraints 294
_refine_ls_restrained_S_all 1.159
_refine_ls_R_factor_all 0.0574
_refine_ls_R_factor_gt 0.0485
_refine_ls_shift/su_max 0.000
_refine_ls_shift/su_mean 0.000
_refine_ls_structure_factor_coef Fsqd
_refine_ls_weighting_details 'calc w=1/[\s^2^(Fo^2^)+(0.0695P)^2^+6.8605P] where P=(Fo^2^+2Fc^2^)/3'
_refine_ls_weighting_scheme calc
_refine_ls_wR_factor_gt 0.1265
_refine_ls_wR_factor_ref 0.1324
_reflns_number_gt 3991
_reflns_number_total 4754
_reflns_threshold_expression >2sigma(I)
_cod_data_source_file b400798k.txt
_cod_data_source_block 3Lithf3
_cod_original_cell_volume 7283.6(9)
_cod_original_sg_symbol_H-M C2/c
_cod_original_formula_sum 'C38 H50 Li N4 O3.50 P'
_cod_database_code 7014071

loop_
_symmetry_equiv_pos_as_xyz
'x, y, z'
'-x, y, -z+1/2'
'x+1/2, y+1/2, z'
'-x+1/2, y+1/2, -z+1/2'
'-x, -y, -z'
'x, -y, z-1/2'
'-x+1/2, -y+1/2, -z'
'x+1/2, -y+1/2, z-1/2'

loop_
_atom_site_label
_atom_site_type_symbol
_atom_site_fract_x
_atom_site_fract_y
_atom_site_fract_z
_atom_site_U_iso_or_equiv
_atom_site_adp_type
_atom_site_occupancy
_atom_site_symmetry_multiplicity
_atom_site_calc_flag
_atom_site_refinement_flags
_atom_site_disorder_assembly
_atom_site_disorder_group
P1 P 0.140737(17) 0.35212(6) 0.40228(3) 0.0265(2) Uani 1 1 d . . .
N1 N 0.10094(5) 0.3772(2) 0.40362(11) 0.0293(5) Uani 1 1 d . . .
C11 C 0.14299(7) 0.1362(2) 0.31061(13) 0.0292(6) Uani 1 1 d . . .
C12 C 0.16361(7) 0.0330(3) 0.28909(14) 0.0360(7) Uani 1 1 d . . .
H12 H 0.1828 0.0054 0.3198 0.043 Uiso 1 1 calc R . .
C13 C 0.15661(8) -0.0302(3) 0.22362(16) 0.0426(8) Uani 1 1 d . . .
H13 H 0.1708 -0.1014 0.2101 0.051 Uiso 1 1 calc R . .
C14 C 0.12922(8) 0.0093(3) 0.17796(16) 0.0434(8) Uani 1 1 d . . .
H14 H 0.1244 -0.0341 0.1330 0.052 Uiso 1 1 calc R . .
C15 C 0.10887(8) 0.1130(3) 0.19860(15) 0.0429(7) Uani 1 1 d . . .
H15 H 0.0901 0.1417 0.1672 0.052 Uiso 1 1 calc R . .
C16 C 0.11542(7) 0.1758(3) 0.26432(14) 0.0368(7) Uani 1 1 d . . .
H16 H 0.1010 0.2463 0.2778 0.044 Uiso 1 1 calc R . .
N2 N 0.15132(5) 0.4701(2) 0.35131(11) 0.0282(5) Uani 1 1 d . . .
C21 C 0.16610(6) 0.4493(3) 0.53400(13) 0.0282(6) Uani 1 1 d . . .
C22 C 0.15049(7) 0.5735(3) 0.52401(14) 0.0349(7) Uani 1 1 d . . .
H22 H 0.1373 0.5928 0.4803 0.042 Uiso 1 1 calc R . .
C23 C 0.15411(7) 0.6689(3) 0.57762(15) 0.0398(7) Uani 1 1 d . . .
H23 H 0.1430 0.7530 0.5705 0.048 Uiso 1 1 calc R . .
C24 C 0.17344(7) 0.6448(3) 0.64129(15) 0.0417(8) Uani 1 1 d . . .
H24 H 0.1760 0.7116 0.6776 0.050 Uiso 1 1 calc R . .
C25 C 0.18891(7) 0.5221(3) 0.65109(15) 0.0429(8) Uani 1 1 d . . .
H25 H 0.2025 0.5044 0.6945 0.051 Uiso 1 1 calc R . .
C26 C 0.18505(7) 0.4242(3) 0.59889(13) 0.0356(7) Uani 1 1 d . . .
H26 H 0.1954 0.3390 0.6073 0.043 Uiso 1 1 calc R . .
N3 N 0.16344(6) 0.3486(2) 0.48132(11) 0.0296(6) Uani 1 1 d . . .
H3 H 0.1755(6) 0.287(3) 0.4903(13) 0.018(7) Uiso 1 1 d . . .
C31 C 0.07801(7) 0.3087(3) 0.44333(13) 0.0304(6) Uani 1 1 d . . .
C32 C 0.04316(7) 0.3259(3) 0.42461(17) 0.0490(8) Uani 1 1 d . . .
H32 H 0.0361 0.3814 0.3848 0.059 Uiso 1 1 calc R . .
C33 C 0.01870(8) 0.2648(4) 0.46206(19) 0.0666(11) Uani 1 1 d . . .
H33 H -0.0048 0.2788 0.4477 0.080 Uiso 1 1 calc R . .
C34 C 0.02768(8) 0.1836(3) 0.52005(18) 0.0572(9) Uani 1 1 d . . .
H34 H 0.0107 0.1404 0.5454 0.069 Uiso 1 1 calc R . .
C35 C 0.06169(8) 0.1668(3) 0.54019(16) 0.0456(8) Uani 1 1 d . . .
H35 H 0.0683 0.1124 0.5807 0.055 Uiso 1 1 calc R . .
C36 C 0.08659(7) 0.2271(3) 0.50292(14) 0.0371(7) Uani 1 1 d . . .
H36 H 0.1100 0.2128 0.5181 0.045 Uiso 1 1 calc R . .
N4 N 0.15031(7) 0.1955(2) 0.37807(12) 0.0310(6) Uani 1 1 d . . .
H4 H 0.1656(7) 0.166(3) 0.3998(15) 0.028(9) Uiso 1 1 d . . .
C41 C 0.18475(7) 0.5039(3) 0.33926(12) 0.0282(6) Uani 1 1 d . . .
C42 C 0.19191(7) 0.6380(3) 0.32297(14) 0.0373(7) Uani 1 1 d . . .
H42 H 0.1740 0.7020 0.3216 0.045 Uiso 1 1 calc R . .
C43 C 0.22423(8) 0.6791(3) 0.30893(16) 0.0449(8) Uani 1 1 d . . .
H43 H 0.2282 0.7705 0.2983 0.054 Uiso 1 1 calc R . .
C44 C 0.25093(8) 0.5889(3) 0.31019(15) 0.0455(8) Uani 1 1 d . . .
H44 H 0.2732 0.6172 0.3003 0.055 Uiso 1 1 calc R . .
C45 C 0.24462(7) 0.4569(3) 0.32606(14) 0.0403(7) Uani 1 1 d . . .
H45 H 0.2627 0.3936 0.3271 0.048 Uiso 1 1 calc R . .
C46 C 0.21225(7) 0.4152(3) 0.34053(13) 0.0337(7) Uani 1 1 d . . .
H46 H 0.2087 0.3236 0.3516 0.040 Uiso 1 1 calc R . .
Li1 Li 0.10303(12) 0.5382(5) 0.3370(2) 0.0380(11) Uani 1 1 d . A .
O1 O 0.08138(5) 0.5549(3) 0.24195(10) 0.0595(7) Uani 1 1 d D . .
C101 C 0.09698(17) 0.5587(10) 0.1766(3) 0.050(2) Uiso 0.564(13) 1 d PD A 1
H10A H 0.1189 0.5089 0.1800 0.059 Uiso 0.564(13) 1 calc PR A 1
H10B H 0.1012 0.6520 0.1615 0.059 Uiso 0.564(13) 1 calc PR A 1
C102 C 0.0706(2) 0.4910(11) 0.1256(5) 0.063(4) Uiso 0.564(13) 1 d PD A 1
H10C H 0.0755 0.3941 0.1215 0.075 Uiso 0.564(13) 1 calc PR A 1
H10D H 0.0698 0.5320 0.0772 0.075 Uiso 0.564(13) 1 calc PR A 1
C103 C 0.0364(2) 0.5148(11) 0.1612(5) 0.073(4) Uiso 0.564(13) 1 d PD A 1
H10E H 0.0187 0.5560 0.1272 0.088 Uiso 0.564(13) 1 calc PR A 1
H10F H 0.0273 0.4308 0.1806 0.088 Uiso 0.564(13) 1 calc PR A 1
C104 C 0.04868(15) 0.6121(9) 0.2213(3) 0.048(2) Uiso 0.564(13) 1 d PD A 1
H10G H 0.0507 0.7048 0.2032 0.057 Uiso 0.564(13) 1 calc PR A 1
H10H H 0.0335 0.6111 0.2613 0.057 Uiso 0.564(13) 1 calc PR A 1
C1A1 C 0.09475(19) 0.5155(11) 0.1745(4) 0.034(2) Uiso 0.436(13) 1 d PD A 2
H1A1 H 0.1103 0.4378 0.1820 0.041 Uiso 0.436(13) 1 calc PR A 2
H1A2 H 0.1075 0.5904 0.1544 0.041 Uiso 0.436(13) 1 calc PR A 2
C1A2 C 0.0638(3) 0.4787(14) 0.1243(6) 0.055(4) Uiso 0.436(13) 1 d PD A 2
H1A3 H 0.0668 0.5084 0.0746 0.066 Uiso 0.436(13) 1 calc PR A 2
H1A4 H 0.0599 0.3807 0.1242 0.066 Uiso 0.436(13) 1 calc PR A 2
C1A3 C 0.0346(3) 0.5509(15) 0.1540(5) 0.065(4) Uiso 0.436(13) 1 d PD A 2
H1A5 H 0.0332 0.6449 0.1371 0.079 Uiso 0.436(13) 1 calc PR A 2
H1A6 H 0.0126 0.5054 0.1409 0.079 Uiso 0.436(13) 1 calc PR A 2
C1A4 C 0.04391(18) 0.5436(12) 0.2315(4) 0.047(3) Uiso 0.436(13) 1 d PD A 2
H1A7 H 0.0363 0.4574 0.2510 0.056 Uiso 0.436(13) 1 calc PR A 2
H1A8 H 0.0329 0.6175 0.2567 0.056 Uiso 0.436(13) 1 calc PR A 2
O2 O 0.08692(6) 0.69886(19) 0.38033(11) 0.0558(6) Uani 1 1 d D . .
C201 C 0.0619(2) 0.7112(7) 0.4307(4) 0.052(2) Uiso 0.601(13) 1 d PD A 1
H20A H 0.0644 0.6396 0.4675 0.062 Uiso 0.601(13) 1 calc PR A 1
H20B H 0.0385 0.7071 0.4065 0.062 Uiso 0.601(13) 1 calc PR A 1
C202 C 0.0690(2) 0.8487(7) 0.4644(4) 0.050(3) Uiso 0.601(13) 1 d PD A 1
H20C H 0.0489 0.8840 0.4871 0.059 Uiso 0.601(13) 1 calc PR A 1
H20D H 0.0889 0.8465 0.5004 0.059 Uiso 0.601(13) 1 calc PR A 1
C203 C 0.0763(2) 0.9277(5) 0.3997(3) 0.050(2) Uiso 0.601(13) 1 d PD A 1
H20E H 0.0873 1.0145 0.4128 0.061 Uiso 0.601(13) 1 calc PR A 1
H20F H 0.0554 0.9433 0.3676 0.061 Uiso 0.601(13) 1 calc PR A 1
C204 C 0.1012(2) 0.8309(5) 0.3659(3) 0.0421(18) Uiso 0.601(13) 1 d PD A 1
H20G H 0.1016 0.8469 0.3137 0.050 Uiso 0.601(13) 1 calc PR A 1
H20H H 0.1247 0.8402 0.3890 0.050 Uiso 0.601(13) 1 calc PR A 1
C2A1 C 0.0694(3) 0.7051(8) 0.4464(5) 0.029(3) Uiso 0.399(13) 1 d PD A 2
H2A1 H 0.0447 0.6868 0.4361 0.034 Uiso 0.399(13) 1 calc PR A 2
H2A2 H 0.0790 0.6377 0.4813 0.034 Uiso 0.399(13) 1 calc PR A 2
C2A2 C 0.0745(4) 0.8386(11) 0.4753(7) 0.052(5) Uiso 0.399(13) 1 d PD A 2
H2A3 H 0.0891 0.8368 0.5210 0.062 Uiso 0.399(13) 1 calc PR A 2
H2A4 H 0.0524 0.8811 0.4838 0.062 Uiso 0.399(13) 1 calc PR A 2
C2A3 C 0.0922(4) 0.9135(11) 0.4169(6) 0.076(4) Uiso 0.399(13) 1 d PD A 2
H2A5 H 0.1170 0.9220 0.4305 0.091 Uiso 0.399(13) 1 calc PR A 2
H2A6 H 0.0824 1.0043 0.4096 0.091 Uiso 0.399(13) 1 calc PR A 2
C2A4 C 0.0859(3) 0.8291(7) 0.3483(4) 0.047(3) Uiso 0.399(13) 1 d PD A 2
H2A7 H 0.0634 0.8485 0.3226 0.056 Uiso 0.399(13) 1 calc PR A 2
H2A8 H 0.1042 0.8414 0.3152 0.056 Uiso 0.399(13) 1 calc PR A 2
O3 O 0.20342(5) 0.10270(19) 0.48992(12) 0.0493(6) Uani 1 1 d D . .
C301 C 0.1884(2) -0.0208(6) 0.5145(4) 0.036(3) Uiso 0.65(2) 1 d PD B 1
H30A H 0.1634 -0.0226 0.5015 0.044 Uiso 0.65(2) 1 calc PR B 1
H30B H 0.1925 -0.0301 0.5673 0.044 Uiso 0.65(2) 1 calc PR B 1
C302 C 0.20574(18) -0.1283(5) 0.4773(5) 0.0458(18) Uiso 0.65(2) 1 d PD B 1
H30C H 0.1964 -0.1379 0.4267 0.055 Uiso 0.65(2) 1 calc PR B 1
H30D H 0.2043 -0.2153 0.5023 0.055 Uiso 0.65(2) 1 calc PR B 1
C303 C 0.24353(13) -0.0720(5) 0.4826(5) 0.034(2) Uiso 0.65(2) 1 d PD B 1
H30E H 0.2557 -0.0929 0.5298 0.041 Uiso 0.65(2) 1 calc PR B 1
H30F H 0.2567 -0.1081 0.4439 0.041 Uiso 0.65(2) 1 calc PR B 1
C304 C 0.23755(14) 0.0757(5) 0.4739(5) 0.039(2) Uiso 0.65(2) 1 d PD B 1
H30G H 0.2538 0.1261 0.5070 0.047 Uiso 0.65(2) 1 calc PR B 1
H30H H 0.2410 0.1033 0.4240 0.047 Uiso 0.65(2) 1 calc PR B 1
C3A1 C 0.1922(4) -0.0101(12) 0.5245(9) 0.044(6) Uiso 0.35(2) 1 d PD B 2
H3A1 H 0.1676 -0.0258 0.5115 0.053 Uiso 0.35(2) 1 calc PR B 2
H3A2 H 0.1959 0.0002 0.5773 0.053 Uiso 0.35(2) 1 calc PR B 2
C3A2 C 0.2137(3) -0.1265(9) 0.4986(8) 0.038(3) Uiso 0.35(2) 1 d PD B 2
H3A3 H 0.2218 -0.1840 0.5397 0.046 Uiso 0.35(2) 1 calc PR B 2
H3A4 H 0.1999 -0.1818 0.4632 0.046 Uiso 0.35(2) 1 calc PR B 2
C3A3 C 0.2419(4) -0.0692(13) 0.4664(12) 0.079(8) Uiso 0.35(2) 1 d PD B 2
H3A5 H 0.2452 -0.1149 0.4204 0.095 Uiso 0.35(2) 1 calc PR B 2
H3A6 H 0.2630 -0.0806 0.4986 0.095 Uiso 0.35(2) 1 calc PR B 2
C3A4 C 0.2354(3) 0.0729(9) 0.4536(9) 0.034(3) Uiso 0.35(2) 1 d PD B 2
H3A7 H 0.2320 0.0917 0.4015 0.041 Uiso 0.35(2) 1 calc PR B 2
H3A8 H 0.2547 0.1277 0.4746 0.041 Uiso 0.35(2) 1 calc PR B 2
O4 O 0.0000 -0.0889(5) 0.2500 0.144(2) Uani 1 2 d S . .
C401 C 0.01646(13) 0.1310(5) 0.2379(3) 0.1084(17) Uani 1 1 d . . .
H40A H 0.0341 0.1462 0.2781 0.130 Uiso 1 1 calc R . .
H40B H 0.0187 0.2004 0.2007 0.130 Uiso 1 1 calc R . .
C402 C 0.01927(15) -0.0048(6) 0.2077(3) 0.126(2) Uani 1 1 d . . .
H40C H 0.0100 -0.0068 0.1569 0.151 Uiso 1 1 calc R . .
H40D H 0.0435 -0.0340 0.2104 0.151 Uiso 1 1 calc R . .

loop_
_atom_site_aniso_label
_atom_site_aniso_U_11
_atom_site_aniso_U_22
_atom_site_aniso_U_33
_atom_site_aniso_U_23
_atom_site_aniso_U_13
_atom_site_aniso_U_12
P1 0.0275(4) 0.0271(4) 0.0254(4) 0.0015(3) 0.0048(3) 0.0024(3)
N1 0.0317(13) 0.0295(12) 0.0274(11) 0.0021(9) 0.0064(10) 0.0015(10)
C11 0.0288(15) 0.0289(14) 0.0308(15) 0.0013(12) 0.0088(12) -0.0053(12)
C12 0.0374(17) 0.0354(16) 0.0359(16) 0.0004(13) 0.0077(13) 0.0037(13)
C13 0.0438(19) 0.0424(17) 0.0434(18) -0.0084(14) 0.0156(15) -0.0005(15)
C14 0.0470(19) 0.0491(18) 0.0354(16) -0.0098(14) 0.0116(15) -0.0112(16)
C15 0.0372(17) 0.0533(18) 0.0377(17) -0.0029(15) -0.0004(14) -0.0059(15)
C16 0.0355(17) 0.0376(16) 0.0377(16) -0.0031(13) 0.0049(13) 0.0013(13)
N2 0.0282(12) 0.0290(12) 0.0281(12) 0.0019(9) 0.0058(10) 0.0016(10)
C21 0.0250(14) 0.0339(15) 0.0268(14) 0.0010(12) 0.0098(11) -0.0034(12)
C22 0.0404(17) 0.0346(16) 0.0300(15) 0.0003(12) 0.0034(13) -0.0015(13)
C23 0.0449(18) 0.0371(16) 0.0387(17) -0.0047(13) 0.0107(14) -0.0032(14)
C24 0.0389(17) 0.055(2) 0.0329(16) -0.0126(14) 0.0138(14) -0.0132(15)
C25 0.0348(17) 0.069(2) 0.0252(15) -0.0013(15) 0.0053(13) -0.0043(16)
C26 0.0305(15) 0.0510(17) 0.0258(15) 0.0038(13) 0.0059(12) 0.0044(14)
N3 0.0301(13) 0.0276(13) 0.0314(13) 0.0024(11) 0.0031(10) 0.0079(11)
C31 0.0324(16) 0.0290(14) 0.0308(14) -0.0024(12) 0.0087(12) 0.0017(12)
C32 0.0305(17) 0.066(2) 0.0503(18) 0.0231(16) 0.0060(14) 0.0025(16)
C33 0.0287(18) 0.098(3) 0.074(2) 0.035(2) 0.0091(17) 0.0019(19)
C34 0.039(2) 0.069(2) 0.066(2) 0.0261(19) 0.0210(17) -0.0016(17)
C35 0.044(2) 0.0470(18) 0.0481(18) 0.0144(15) 0.0155(15) 0.0036(15)
C36 0.0320(16) 0.0395(16) 0.0407(16) 0.0071(13) 0.0083(13) 0.0027(13)
N4 0.0320(14) 0.0318(13) 0.0289(13) 0.0022(10) 0.0001(11) 0.0037(12)
C41 0.0324(16) 0.0348(15) 0.0177(13) -0.0013(11) 0.0035(11) 0.0004(13)
C42 0.0400(18) 0.0339(16) 0.0393(16) 0.0004(12) 0.0107(13) 0.0001(14)
C43 0.050(2) 0.0405(17) 0.0459(18) 0.0008(14) 0.0153(15) -0.0135(16)
C44 0.0347(18) 0.064(2) 0.0385(17) -0.0033(15) 0.0091(14) -0.0131(17)
C45 0.0304(17) 0.0551(19) 0.0356(16) 0.0007(14) 0.0043(13) 0.0033(15)
C46 0.0317(16) 0.0387(15) 0.0313(15) 0.0042(12) 0.0060(12) 0.0023(13)
Li1 0.039(3) 0.040(3) 0.035(3) 0.006(2) 0.006(2) 0.007(2)
O1 0.0373(12) 0.1100(19) 0.0316(11) 0.0004(12) 0.0046(9) 0.0276(13)
O2 0.0797(17) 0.0347(11) 0.0580(14) 0.0076(10) 0.0370(12) 0.0130(11)
O3 0.0371(12) 0.0363(11) 0.0752(15) 0.0069(11) 0.0079(11) 0.0128(10)
O4 0.086(3) 0.072(3) 0.281(8) 0.000 0.057(4) 0.000
C401 0.097(4) 0.108(4) 0.124(4) 0.015(3) 0.028(3) 0.004(3)
C402 0.105(4) 0.161(6) 0.121(4) -0.050(4) 0.062(3) -0.029(4)

loop_
_atom_type_symbol
_atom_type_description
_atom_type_scat_dispersion_real
_atom_type_scat_dispersion_imag
_atom_type_scat_source
C C 0.0033 0.0016 'International Tables Vol C Tables 4.2.6.8 and 6.1.1.4'
H H 0.0000 0.0000 'International Tables Vol C Tables 4.2.6.8 and 6.1.1.4'
Li Li -0.0003 0.0001 'International Tables Vol C Tables 4.2.6.8 and 6.1.1.4'
N N 0.0061 0.0033 'International Tables Vol C Tables 4.2.6.8 and 6.1.1.4'
O O 0.0106 0.0060 'International Tables Vol C Tables 4.2.6.8 and 6.1.1.4'
P P 0.1023 0.0942 'International Tables Vol C Tables 4.2.6.8 and 6.1.1.4'

loop_
_geom_angle_atom_site_label_1
_geom_angle_atom_site_label_2
_geom_angle_atom_site_label_3
_geom_angle
_geom_angle_site_symmetry_1
_geom_angle_site_symmetry_3
_geom_angle_publ_flag
N1 P1 N2 101.34(11) . . ?
N1 P1 N3 116.72(11) . . ?
N2 P1 N3 113.56(11) . . ?
N1 P1 N4 113.15(12) . . ?
N2 P1 N4 117.05(11) . . ?
N3 P1 N4 95.94(13) . . ?
N1 P1 Li1 51.16(12) . . ?
N2 P1 Li1 50.18(12) . . ?
N3 P1 Li1 132.24(14) . . ?
N4 P1 Li1 131.81(14) . . ?
C31 N1 P1 127.68(18) . . ?
C31 N1 Li1 140.6(2) . . ?
P1 N1 Li1 91.59(16) . . ?
C16 C11 C12 118.3(2) . . ?
C16 C11 N4 122.3(2) . . ?
C12 C11 N4 119.4(2) . . ?
C13 C12 C11 120.9(3) . . ?
C14 C13 C12 120.5(3) . . ?
C13 C14 C15 118.9(3) . . ?
C14 C15 C16 121.1(3) . . ?
C15 C16 C11 120.3(3) . . ?
C41 N2 P1 124.80(18) . . ?
C41 N2 Li1 142.0(2) . . ?
P1 N2 Li1 92.41(16) . . ?
C22 C21 C26 118.5(2) . . ?
C22 C21 N3 122.5(2) . . ?
C26 C21 N3 119.0(2) . . ?
C23 C22 C21 120.0(3) . . ?
C24 C23 C22 121.5(3) . . ?
C25 C24 C23 118.6(3) . . ?
C24 C25 C26 121.0(3) . . ?
C25 C26 C21 120.5(3) . . ?
C21 N3 P1 127.7(2) . . ?
N1 C31 C32 118.0(2) . . ?
N1 C31 C36 125.8(2) . . ?
C32 C31 C36 116.1(2) . . ?
C33 C32 C31 121.9(3) . . ?
C32 C33 C34 121.0(3) . . ?
C35 C34 C33 118.2(3) . . ?
C34 C35 C36 121.4(3) . . ?
C35 C36 C31 121.3(3) . . ?
C11 N4 P1 127.0(2) . . ?
N2 C41 C46 125.6(2) . . ?
N2 C41 C42 118.2(2) . . ?
C46 C41 C42 116.2(2) . . ?
C43 C42 C41 121.8(3) . . ?
C42 C43 C44 120.8(3) . . ?
C45 C44 C43 118.6(3) . . ?
C44 C45 C46 120.9(3) . . ?
C45 C46 C41 121.8(3) . . ?
O1 Li1 O2 100.4(2) . . ?
O1 Li1 N2 119.8(2) . . ?
O2 Li1 N2 124.3(3) . . ?
O1 Li1 N1 126.8(3) . . ?
O2 Li1 N1 111.8(2) . . ?
N2 Li1 N1 74.66(17) . . ?
O1 Li1 P1 133.5(2) . . ?
O2 Li1 P1 126.1(2) . . ?
N2 Li1 P1 37.40(10) . . ?
N1 Li1 P1 37.25(10) . . ?
C101 O1 C104 101.4(4) . . ?
C101 O1 C1A1 17.6(4) . . ?
C104 O1 C1A1 104.6(4) . . ?
C101 O1 C1A4 112.7(4) . . ?
C104 O1 C1A4 29.4(3) . . ?
C1A1 O1 C1A4 106.8(4) . . ?
C101 O1 Li1 127.9(3) . . ?
C104 O1 Li1 127.5(3) . . ?
C1A1 O1 Li1 127.9(4) . . ?
C1A4 O1 Li1 118.8(3) . . ?
O1 C101 C102 102.2(6) . . ?
C101 C102 C103 103.5(6) . . ?
C104 C103 C102 100.1(6) . . ?
O1 C104 C103 99.8(6) . . ?
O1 C1A1 C1A2 105.8(6) . . ?
C1A3 C1A2 C1A1 104.6(7) . . ?
C1A4 C1A3 C1A2 101.8(8) . . ?
C1A3 C1A4 O1 107.1(6) . . ?
C201 O2 C2A4 101.5(5) . . ?
C201 O2 C2A1 16.1(5) . . ?
C2A4 O2 C2A1 108.3(5) . . ?
C201 O2 C204 109.8(3) . . ?
C2A4 O2 C204 26.4(4) . . ?
C2A1 O2 C204 109.2(4) . . ?
C201 O2 Li1 128.2(3) . . ?
C2A4 O2 Li1 125.6(3) . . ?
C2A1 O2 Li1 125.6(4) . . ?
C204 O2 Li1 122.0(3) . . ?
O2 C201 C202 103.7(5) . . ?
C203 C202 C201 100.6(6) . . ?
C202 C203 C204 99.7(5) . . ?
O2 C204 C203 103.0(4) . . ?
C2A2 C2A1 O2 107.1(6) . . ?
C2A1 C2A2 C2A3 104.0(8) . . ?
C2A2 C2A3 C2A4 105.8(8) . . ?
O2 C2A4 C2A3 98.7(7) . . ?
C3A1 O3 C304 106.3(6) . . ?
C3A1 O3 C301 9.8(10) . . ?
C304 O3 C301 108.5(4) . . ?
C3A1 O3 C3A4 110.8(6) . . ?
C304 O3 C3A4 14.7(6) . . ?
C301 O3 C3A4 110.4(5) . . ?
O3 C301 C302 104.7(4) . . ?
C301 C302 C303 100.2(5) . . ?
C304 C303 C302 101.8(4) . . ?
O3 C304 C303 107.8(4) . . ?
O3 C3A1 C3A2 105.5(8) . . ?
C3A3 C3A2 C3A1 107.1(8) . . ?
C3A2 C3A3 C3A4 109.1(10) . . ?
C3A3 C3A4 O3 105.2(7) . . ?
C402 O4 C402 107.0(5) 2 . ?
C401 C401 C402 102.8(3) 2 . ?
O4 C402 C401 105.9(4) . . ?

loop_
_geom_bond_atom_site_label_1
_geom_bond_atom_site_label_2
_geom_bond_distance
_geom_bond_site_symmetry_2
_geom_bond_publ_flag
P1 N1 1.583(2) . ?
P1 N2 1.590(2) . ?
P1 N3 1.662(2) . ?
P1 N4 1.678(2) . ?
P1 Li1 2.615(4) . ?
N1 C31 1.389(3) . ?
N1 Li1 2.037(5) . ?
C11 C16 1.387(4) . ?
C11 C12 1.389(4) . ?
C11 N4 1.400(3) . ?
C12 C13 1.383(4) . ?
C13 C14 1.375(4) . ?
C14 C15 1.380(4) . ?
C15 C16 1.383(4) . ?
N2 C41 1.390(3) . ?
N2 Li1 2.010(5) . ?
C21 C22 1.389(4) . ?
C21 C26 1.393(4) . ?
C21 N3 1.404(3) . ?
C22 C23 1.380(4) . ?
C23 C24 1.379(4) . ?
C24 C25 1.372(4) . ?
C25 C26 1.380(4) . ?
C31 C32 1.395(4) . ?
C31 C36 1.398(4) . ?
C32 C33 1.374(4) . ?
C33 C34 1.375(5) . ?
C34 C35 1.368(4) . ?
C35 C36 1.381(4) . ?
C41 C46 1.394(4) . ?
C41 C42 1.406(4) . ?
C42 C43 1.377(4) . ?
C43 C44 1.380(4) . ?
C44 C45 1.377(4) . ?
C45 C46 1.383(4) . ?
Li1 O1 1.913(5) . ?
Li1 O2 1.925(5) . ?
O1 C101 1.408(6) . ?
O1 C104 1.429(6) . ?
O1 C1A1 1.455(7) . ?
O1 C1A4 1.472(7) . ?
C101 C102 1.509(10) . ?
C102 C103 1.563(10) . ?
C103 C104 1.532(9) . ?
C1A1 C1A2 1.520(11) . ?
C1A2 C1A3 1.493(11) . ?
C1A3 C1A4 1.465(10) . ?
O2 C201 1.419(6) . ?
O2 C2A4 1.431(7) . ?
O2 C2A1 1.459(7) . ?
O2 C204 1.465(5) . ?
C201 C202 1.526(8) . ?
C202 C203 1.488(8) . ?
C203 C204 1.543(8) . ?
C2A1 C2A2 1.446(11) . ?
C2A2 C2A3 1.531(12) . ?
C2A3 C2A4 1.537(12) . ?
O3 C3A1 1.386(11) . ?
O3 C304 1.420(6) . ?
O3 C301 1.457(6) . ?
O3 C3A4 1.500(9) . ?
C301 C302 1.474(7) . ?
C302 C303 1.581(8) . ?
C303 C304 1.499(7) . ?
C3A1 C3A2 1.534(12) . ?
C3A2 C3A3 1.420(12) . ?
C3A3 C3A4 1.458(12) . ?
O4 C402 1.411(6) 2 ?
O4 C402 1.411(6) . ?
C401 C401 1.401(9) 2 ?
C401 C402 1.475(7) . ?

loop_
_geom_hbond_atom_site_label_D
_geom_hbond_atom_site_label_H
_geom_hbond_atom_site_label_A
_geom_hbond_distance_DH
_geom_hbond_distance_HA
_geom_hbond_distance_DA
_geom_hbond_angle_DHA
_geom_hbond_site_symmetry_A
N3 H3 O3 0.79(3) 2.14(3) 2.911(3) 166(2) .
N4 H4 O3 0.76(3) 2.24(3) 2.978(3) 164(3) .
